data_7223572
loop_
_publ_author_name
'Han, Shan-Shan'
'Shi, Lu-Lu'
'Li, Ke'
'Zhao, Shan'
'Li, Bao-Long'
'Wu, Bing'

_publ_section_title
;
 Syntheses, structures and luminescence of a series of coordination
 polymers constructed with 4-substituted 1,2,4-triazole and biscarboxylate
 co-ligands
;
_journal_issue 129
_journal_name_full 'RSC Adv.'
_journal_page_first 107166
_journal_paper_doi 10.1039/C5RA19936K
_journal_volume 5
_journal_year 2015
_chemical_formula_sum 'C29 H34 N6 O7 Zn'
_chemical_formula_weight 643.99
_chemical_name_systematic
; 
 ? 
;
_space_group_IT_number 2
_symmetry_cell_setting triclinic
_symmetry_Int_Tables_number 2
_symmetry_space_group_name_Hall '-P 1'
_symmetry_space_group_name_H-M 'P -1'
_atom_sites_solution_hydrogens geom
_atom_sites_solution_primary direct
_atom_sites_solution_secondary difmap
_audit_creation_method SHELXL-97
_audit_update_record
;
2015-08-25 deposited with the CCDC.
2015-12-03 downloaded from the CCDC.
;
_cell_angle_alpha 94.855(6)
_cell_angle_beta 102.944(6)
_cell_angle_gamma 107.147(4)
_cell_formula_units_Z 2
_cell_length_a 9.135(3)
_cell_length_b 10.723(4)
_cell_length_c 16.636(6)
_cell_measurement_reflns_used 5420
_cell_measurement_temperature 293(2)
_cell_measurement_theta_max 27.5
_cell_measurement_theta_min 3.0
_cell_volume 1497.6(9)
_computing_cell_refinement CrystalClear
_computing_data_collection CrystalClear
_computing_data_reduction CrystalStructure
_computing_molecular_graphics 'Bruker SHELXTL'
_computing_publication_material 'Bruker SHELXTL'
_computing_structure_refinement 'SHELXL-97 (Sheldrick, 1997)'
_computing_structure_solution 'SHELXS-97 (Sheldrick, 1990)'
_diffrn_ambient_temperature 293(2)
_diffrn_detector_area_resol_mean 14.63
_diffrn_measured_fraction_theta_full 0.981
_diffrn_measured_fraction_theta_max 0.981
_diffrn_measurement_device_type 'Rigaku Saturn CCD'
_diffrn_measurement_method \w
_diffrn_radiation_monochromator graphite
_diffrn_radiation_source 'fine-focus sealed tube'
_diffrn_radiation_type MoK\a
_diffrn_radiation_wavelength 0.71075
_diffrn_reflns_av_R_equivalents 0.0456
_diffrn_reflns_av_sigmaI/netI 0.0812
_diffrn_reflns_limit_h_max 9
_diffrn_reflns_limit_h_min -11
_diffrn_reflns_limit_k_max 13
_diffrn_reflns_limit_k_min -13
_diffrn_reflns_limit_l_max 20
_diffrn_reflns_limit_l_min -19
_diffrn_reflns_number 13032
_diffrn_reflns_theta_full 26.60
_diffrn_reflns_theta_max 26.60
_diffrn_reflns_theta_min 3.02
_diffrn_standards_decay_% 0
_diffrn_standards_interval_count 0
_diffrn_standards_interval_time 0
_diffrn_standards_number 0
_exptl_absorpt_coefficient_mu 0.876
_exptl_absorpt_correction_T_max 0.9175
_exptl_absorpt_correction_T_min 0.6215
_exptl_absorpt_correction_type multi-scan
_exptl_absorpt_process_details 'Jacobson, R. (1998) Private communication'
_exptl_crystal_colour yellow
_exptl_crystal_density_diffrn 1.428
_exptl_crystal_density_method 'not measured'
_exptl_crystal_description platelet
_exptl_crystal_F_000 672
_exptl_crystal_size_max 0.60
_exptl_crystal_size_mid 0.15
_exptl_crystal_size_min 0.10
_refine_diff_density_max 0.370
_refine_diff_density_min -0.277
_refine_diff_density_rms 0.067
_refine_ls_extinction_method none
_refine_ls_goodness_of_fit_ref 1.014
_refine_ls_hydrogen_treatment mixed
_refine_ls_matrix_type full
_refine_ls_number_parameters 428
_refine_ls_number_reflns 6144
_refine_ls_number_restraints 6
_refine_ls_restrained_S_all 1.013
_refine_ls_R_factor_all 0.1147
_refine_ls_R_factor_gt 0.0771
_refine_ls_shift/su_max 0.000
_refine_ls_shift/su_mean 0.000
_refine_ls_structure_factor_coef Fsqd
_refine_ls_weighting_details 'calc w=1/[\s^2^(Fo^2^)+(0.0570P)^2^+2.2800P] where P=(Fo^2^+2Fc^2^)/3'
_refine_ls_weighting_scheme calc
_refine_ls_wR_factor_gt 0.1453
_refine_ls_wR_factor_ref 0.1657
_reflns_number_gt 4346
_reflns_number_total 6144
_reflns_threshold_expression >2sigma(I)
_cod_data_source_file c5ra19936k2.cif
_cod_data_source_block zn-btpm-adc
_cod_depositor_comments
;
The following automatic conversions were performed:

'_symmetry_cell_setting' value 'Triclinic' changed to 'triclinic'
according to
/usr/data/users/saulius/crontab/automatic-downloads/rss-feeds/RSC/lib/dictionaries/cif_core.dic
dictionary named 'cif_core.dic' version 2.4.2 from 2011-04-26.

'_exptl_absorpt_correction_type' value 'Multi-scan' changed to
'multi-scan' according to
/usr/data/users/saulius/crontab/automatic-downloads/rss-feeds/RSC/lib/dictionaries/cif_core.dic
dictionary named 'cif_core.dic' version 2.4.2 from 2011-04-26.

Automatic conversion script
Id: cif_fix_values 4268 2015-11-12 08:31:59Z antanas 
;
_cod_database_code 7223572

loop_
_symmetry_equiv_pos_as_xyz
'x, y, z'
'-x, -y, -z'

loop_
_atom_site_label
_atom_site_type_symbol
_atom_site_fract_x
_atom_site_fract_y
_atom_site_fract_z
_atom_site_U_iso_or_equiv
_atom_site_adp_type
_atom_site_occupancy
_atom_site_symmetry_multiplicity
_atom_site_calc_flag
_atom_site_refinement_flags
Zn1 Zn 0.26536(7) 0.32523(6) 0.22841(3) 0.04180(19) Uani 1 1 d .
O1 O 0.2329(4) 0.5144(4) 0.3127(2) 0.0657(11) Uani 1 1 d .
O2 O 0.0753(4) 0.3853(4) 0.1976(2) 0.0497(9) Uani 1 1 d .
O3 O -0.4796(4) 0.3844(4) 0.2774(3) 0.0703(12) Uani 1 1 d .
O4 O -0.5735(4) 0.4740(4) 0.1750(3) 0.0754(12) Uani 1 1 d .
O5 O -0.0502(6) 0.3168(4) 0.0254(2) 0.0767(13) Uani 1 1 d D
H1W H -0.017(7) 0.351(6) 0.0797(14) 0.092 Uiso 1 1 d D
H2W H -0.121(6) 0.357(6) 0.006(3) 0.092 Uiso 1 1 d D
O6 O 0.2450(6) 0.5324(5) 0.0347(3) 0.0881(14) Uani 1 1 d D
H3W H 0.163(5) 0.459(5) 0.027(4) 0.106 Uiso 1 1 d D
H4W H 0.315(6) 0.526(6) 0.080(3) 0.110 Uiso 1 1 d D
O7 O 0.7104(13) 0.3992(13) 0.4403(9) 0.062(4) Uani 0.30 1 d P
O8 O 0.5696(18) 0.5035(12) 0.5371(7) 0.076(5) Uani 0.30 1 d P
O9 O 0.715(2) 0.450(2) 0.5083(10) 0.070(7) Uani 0.20 1 d P
O10 O 1.003(2) 0.3838(16) 0.4614(9) 0.046(4) Uani 0.20 1 d P
N1 N 0.2284(5) 0.2217(4) 0.3235(2) 0.0439(10) Uani 1 1 d .
N2 N 0.0790(5) 0.1657(5) 0.3338(3) 0.0582(12) Uani 1 1 d .
N3 N 0.2562(5) 0.1351(4) 0.4371(2) 0.0432(10) Uani 1 1 d .
N4 N 0.2335(5) 0.1859(4) 1.1264(2) 0.0446(10) Uani 1 1 d .
N5 N 0.1494(5) 0.0513(4) 1.1171(2) 0.0457(10) Uani 1 1 d .
N6 N 0.2679(5) 0.0867(4) 1.0153(2) 0.0400(9) Uani 1 1 d .
C1 C 0.5189(7) -0.0266(6) 0.7411(3) 0.0544(14) Uani 1 1 d .
H1A H 0.4972 -0.1215 0.7308 0.065 Uiso 1 1 calc R
H1B H 0.6332 0.0151 0.7577 0.065 Uiso 1 1 calc R
C2 C 0.4507(6) 0.0176(5) 0.6604(3) 0.0446(12) Uani 1 1 d .
C3 C 0.3327(7) -0.0737(6) 0.5977(3) 0.0545(14) Uani 1 1 d .
H3A H 0.2940 -0.1611 0.6053 0.065 Uiso 1 1 calc R
C4 C 0.2722(7) -0.0351(5) 0.5238(3) 0.0539(13) Uani 1 1 d .
H4A H 0.1952 -0.0973 0.4810 0.065 Uiso 1 1 calc R
C5 C 0.3247(6) 0.0941(5) 0.5130(3) 0.0420(11) Uani 1 1 d .
C6 C 0.4421(6) 0.1860(5) 0.5744(3) 0.0510(13) Uani 1 1 d .
H6A H 0.4792 0.2735 0.5667 0.061 Uiso 1 1 calc R
C7 C 0.5052(6) 0.1467(6) 0.6481(3) 0.0512(13) Uani 1 1 d .
H7A H 0.5853 0.2085 0.6898 0.061 Uiso 1 1 calc R
C8 C 0.4508(6) 0.0076(5) 0.8124(3) 0.0416(11) Uani 1 1 d .
C9 C 0.3022(6) -0.0695(5) 0.8167(3) 0.0486(12) Uani 1 1 d .
H9A H 0.2436 -0.1414 0.7748 0.058 Uiso 1 1 calc R
C10 C 0.2390(6) -0.0422(5) 0.8814(3) 0.0482(12) Uani 1 1 d .
H10A H 0.1379 -0.0936 0.8824 0.058 Uiso 1 1 calc R
C11 C 0.3279(6) 0.0623(5) 0.9447(3) 0.0382(11) Uani 1 1 d .
C12 C 0.4750(6) 0.1417(5) 0.9418(3) 0.0437(11) Uani 1 1 d .
H12A H 0.5339 0.2129 0.9841 0.052 Uiso 1 1 calc R
C13 C 0.5346(6) 0.1143(5) 0.8749(3) 0.0444(12) Uani 1 1 d .
H13A H 0.6329 0.1691 0.8723 0.053 Uiso 1 1 calc R
C14 C 0.0994(6) 0.1142(6) 0.4017(3) 0.0589(15) Uani 1 1 d .
H14A H 0.0174 0.0687 0.4234 0.071 Uiso 1 1 calc R
C15 C 0.3309(6) 0.2034(5) 0.3857(3) 0.0447(12) Uani 1 1 d .
H15A H 0.4404 0.2334 0.3935 0.054 Uiso 1 1 calc R
C16 C 0.3018(6) 0.2025(5) 1.0646(3) 0.0460(12) Uani 1 1 d .
H16A H 0.3648 0.2833 1.0562 0.055 Uiso 1 1 calc R
C17 C 0.1715(6) -0.0047(5) 1.0499(3) 0.0433(11) Uani 1 1 d .
H17A H 0.1277 -0.0945 1.0284 0.052 Uiso 1 1 calc R
C18 C -0.0031(5) 0.5640(5) 0.2517(3) 0.0387(11) Uani 1 1 d .
C19 C -0.1745(5) 0.4715(5) 0.2400(3) 0.0395(11) Uani 1 1 d .
H19A H -0.1797 0.4245 0.2871 0.047 Uiso 1 1 calc R
H19B H -0.2056 0.4069 0.1897 0.047 Uiso 1 1 calc R
C20 C 0.0418(6) 0.6660(6) 0.3307(3) 0.0540(13) Uani 1 1 d .
H20A H 0.1501 0.7237 0.3398 0.065 Uiso 1 1 calc R
H20B H 0.0356 0.6212 0.3787 0.065 Uiso 1 1 calc R
C21 C -0.2894(6) 0.5534(5) 0.2332(3) 0.0448(12) Uani 1 1 d .
C22 C -0.2374(6) 0.6570(6) 0.3122(3) 0.0570(14) Uani 1 1 d .
H22A H -0.3099 0.7079 0.3085 0.068 Uiso 1 1 calc R
H22B H -0.2407 0.6131 0.3607 0.068 Uiso 1 1 calc R
C23 C -0.0709(7) 0.7485(6) 0.3218(4) 0.0603(15) Uani 1 1 d .
H23A H -0.0396 0.8144 0.3724 0.072 Uiso 1 1 calc R
C24 C 0.0019(6) 0.6365(5) 0.1757(3) 0.0525(13) Uani 1 1 d .
H24A H 0.1090 0.6948 0.1820 0.063 Uiso 1 1 calc R
H24B H -0.0278 0.5725 0.1252 0.063 Uiso 1 1 calc R
C25 C -0.1125(7) 0.7173(6) 0.1684(4) 0.0581(15) Uani 1 1 d .
H25A H -0.1088 0.7626 0.1198 0.070 Uiso 1 1 calc R
C26 C -0.0640(8) 0.8187(6) 0.2466(5) 0.080(2) Uani 1 1 d .
H26A H -0.1348 0.8711 0.2419 0.096 Uiso 1 1 calc R
H26B H 0.0430 0.8777 0.2535 0.096 Uiso 1 1 calc R
C27 C -0.2800(6) 0.6253(6) 0.1577(3) 0.0568(14) Uani 1 1 d .
H27A H -0.3113 0.5610 0.1072 0.068 Uiso 1 1 calc R
H27B H -0.3529 0.6760 0.1520 0.068 Uiso 1 1 calc R
C28 C 0.1097(6) 0.4834(5) 0.2551(3) 0.0425(11) Uani 1 1 d .
C29 C -0.4559(6) 0.4639(6) 0.2283(3) 0.0544(14) Uani 1 1 d .

loop_
_atom_site_aniso_label
_atom_site_aniso_U_11
_atom_site_aniso_U_22
_atom_site_aniso_U_33
_atom_site_aniso_U_23
_atom_site_aniso_U_13
_atom_site_aniso_U_12
Zn1 0.0408(3) 0.0574(4) 0.0395(3) 0.0154(3) 0.0147(2) 0.0287(3)
O1 0.043(2) 0.075(3) 0.076(3) 0.007(2) -0.0049(19) 0.031(2)
O2 0.056(2) 0.062(2) 0.0432(19) 0.0073(18) 0.0145(16) 0.0367(19)
O3 0.051(2) 0.091(3) 0.067(3) 0.022(2) 0.024(2) 0.011(2)
O4 0.038(2) 0.088(3) 0.097(3) 0.005(3) 0.001(2) 0.030(2)
O5 0.106(4) 0.062(3) 0.054(2) 0.006(2) 0.001(2) 0.031(3)
O6 0.076(3) 0.108(4) 0.076(3) 0.031(3) 0.003(3) 0.031(3)
O7 0.037(7) 0.062(8) 0.078(9) 0.041(7) 0.011(6) 0.000(6)
O8 0.116(12) 0.041(7) 0.040(6) -0.016(5) -0.037(7) 0.029(8)
O9 0.036(10) 0.14(2) 0.022(8) 0.034(11) -0.006(7) 0.013(11)
O10 0.053(10) 0.050(10) 0.029(8) 0.004(7) 0.010(7) 0.010(8)
N1 0.043(2) 0.059(3) 0.042(2) 0.016(2) 0.0182(19) 0.027(2)
N2 0.041(2) 0.077(3) 0.056(3) 0.030(2) 0.009(2) 0.017(2)
N3 0.044(2) 0.055(3) 0.039(2) 0.0166(19) 0.0147(18) 0.023(2)
N4 0.052(3) 0.055(3) 0.041(2) 0.014(2) 0.0197(19) 0.031(2)
N5 0.043(2) 0.054(3) 0.044(2) 0.011(2) 0.0151(19) 0.018(2)
N6 0.047(2) 0.048(2) 0.035(2) 0.0115(18) 0.0154(18) 0.025(2)
C1 0.060(3) 0.080(4) 0.044(3) 0.018(3) 0.022(3) 0.045(3)
C2 0.045(3) 0.060(3) 0.039(3) 0.010(2) 0.016(2) 0.029(3)
C3 0.062(3) 0.052(3) 0.050(3) 0.016(3) 0.011(3) 0.020(3)
C4 0.059(3) 0.051(3) 0.043(3) 0.007(2) 0.005(3) 0.012(3)
C5 0.040(3) 0.059(3) 0.032(2) 0.009(2) 0.010(2) 0.023(3)
C6 0.055(3) 0.050(3) 0.050(3) 0.011(3) 0.020(3) 0.014(3)
C7 0.050(3) 0.059(4) 0.040(3) 0.005(2) 0.006(2) 0.015(3)
C8 0.045(3) 0.058(3) 0.035(2) 0.018(2) 0.014(2) 0.033(3)
C9 0.049(3) 0.059(3) 0.038(3) 0.003(2) 0.008(2) 0.022(3)
C10 0.047(3) 0.054(3) 0.046(3) 0.007(2) 0.017(2) 0.016(3)
C11 0.045(3) 0.048(3) 0.031(2) 0.009(2) 0.012(2) 0.026(2)
C12 0.045(3) 0.050(3) 0.037(2) 0.009(2) 0.008(2) 0.018(2)
C13 0.043(3) 0.051(3) 0.047(3) 0.016(2) 0.021(2) 0.019(2)
C14 0.038(3) 0.079(4) 0.065(3) 0.032(3) 0.017(3) 0.018(3)
C15 0.041(3) 0.061(3) 0.043(3) 0.018(2) 0.018(2) 0.024(3)
C16 0.052(3) 0.053(3) 0.048(3) 0.018(2) 0.024(2) 0.028(3)
C17 0.042(3) 0.052(3) 0.040(3) 0.011(2) 0.012(2) 0.019(2)
C18 0.034(2) 0.048(3) 0.039(2) 0.006(2) 0.008(2) 0.020(2)
C19 0.038(3) 0.044(3) 0.039(2) 0.008(2) 0.010(2) 0.016(2)
C20 0.044(3) 0.060(4) 0.055(3) -0.005(3) 0.008(2) 0.020(3)
C21 0.038(3) 0.055(3) 0.045(3) 0.003(2) 0.009(2) 0.024(2)
C22 0.056(3) 0.065(4) 0.057(3) -0.002(3) 0.013(3) 0.035(3)
C23 0.052(3) 0.052(3) 0.072(4) -0.011(3) 0.010(3) 0.020(3)
C24 0.050(3) 0.058(3) 0.061(3) 0.025(3) 0.021(3) 0.026(3)
C25 0.061(4) 0.054(3) 0.074(4) 0.030(3) 0.023(3) 0.031(3)
C26 0.080(5) 0.059(4) 0.115(6) 0.022(4) 0.034(4) 0.035(4)
C27 0.053(3) 0.075(4) 0.057(3) 0.022(3) 0.012(3) 0.041(3)
C28 0.040(3) 0.052(3) 0.045(3) 0.016(2) 0.018(2) 0.021(2)
C29 0.041(3) 0.068(4) 0.055(3) -0.007(3) 0.011(3) 0.025(3)

loop_
_atom_type_symbol
_atom_type_description
_atom_type_scat_dispersion_real
_atom_type_scat_dispersion_imag
_atom_type_scat_source
C C 0.0033 0.0016 'International Tables Vol C Tables 4.2.6.8 and 6.1.1.4'
H H 0.0000 0.0000 'International Tables Vol C Tables 4.2.6.8 and 6.1.1.4'
N N 0.0061 0.0033 'International Tables Vol C Tables 4.2.6.8 and 6.1.1.4'
O O 0.0106 0.0060 'International Tables Vol C Tables 4.2.6.8 and 6.1.1.4'
Zn Zn 0.2839 1.4301 'International Tables Vol C Tables 4.2.6.8 and 6.1.1.4'

loop_
_geom_angle_atom_site_label_1
_geom_angle_atom_site_label_2
_geom_angle_atom_site_label_3
_geom_angle
_geom_angle_site_symmetry_1
_geom_angle_site_symmetry_3
O2 Zn1 N1 104.19(14) . .
O2 Zn1 N4 103.44(15) . 1_554
N1 Zn1 N4 105.85(16) . 1_554
O2 Zn1 O3 146.26(17) . 1_655
N1 Zn1 O3 91.94(15) . 1_655
N4 Zn1 O3 100.21(16) 1_554 1_655
O2 Zn1 O4 97.71(14) . 1_655
N1 Zn1 O4 149.73(16) . 1_655
N4 Zn1 O4 88.77(16) 1_554 1_655
O3 Zn1 O4 58.95(15) 1_655 1_655
C28 O2 Zn1 101.8(3) . .
C29 O3 Zn1 92.7(3) . 1_455
C29 O4 Zn1 89.1(4) . 1_455
H1W O5 H2W 102(3) . .
H3W O6 H4W 104(3) . .
O8 O8 O9 113.7(14) 2_666 .
O7 O9 O8 127.0(13) . .
C15 N1 N2 108.2(4) . .
C15 N1 Zn1 129.7(3) . .
N2 N1 Zn1 122.0(3) . .
C14 N2 N1 105.8(4) . .
C15 N3 C14 104.2(4) . .
C15 N3 C5 128.4(4) . .
C14 N3 C5 127.4(4) . .
C16 N4 N5 107.4(4) . .
C16 N4 Zn1 127.4(4) . 1_556
N5 N4 Zn1 124.8(3) . 1_556
C17 N5 N4 106.0(4) . .
C16 N6 C17 105.1(4) . .
C16 N6 C11 127.5(4) . .
C17 N6 C11 127.4(4) . .
C8 C1 C2 112.9(4) . .
C8 C1 H1A 109.0 . .
C2 C1 H1A 109.0 . .
C8 C1 H1B 109.0 . .
C2 C1 H1B 109.0 . .
H1A C1 H1B 107.8 . .
C7 C2 C3 119.0(5) . .
C7 C2 C1 121.4(5) . .
C3 C2 C1 119.6(5) . .
C4 C3 C2 120.0(5) . .
C4 C3 H3A 120.0 . .
C2 C3 H3A 120.0 . .
C5 C4 C3 120.4(5) . .
C5 C4 H4A 119.8 . .
C3 C4 H4A 119.8 . .
C4 C5 C6 120.4(5) . .
C4 C5 N3 120.2(5) . .
C6 C5 N3 119.4(5) . .
C5 C6 C7 119.2(5) . .
C5 C6 H6A 120.4 . .
C7 C6 H6A 120.4 . .
C2 C7 C6 120.9(5) . .
C2 C7 H7A 119.6 . .
C6 C7 H7A 119.6 . .
C13 C8 C9 117.9(4) . .
C13 C8 C1 121.6(5) . .
C9 C8 C1 120.5(5) . .
C10 C9 C8 121.7(5) . .
C10 C9 H9A 119.1 . .
C8 C9 H9A 119.1 . .
C11 C10 C9 119.1(5) . .
C11 C10 H10A 120.5 . .
C9 C10 H10A 120.5 . .
C12 C11 C10 120.7(4) . .
C12 C11 N6 119.6(4) . .
C10 C11 N6 119.7(4) . .
C11 C12 C13 119.2(5) . .
C11 C12 H12A 120.4 . .
C13 C12 H12A 120.4 . .
C8 C13 C12 121.4(5) . .
C8 C13 H13A 119.3 . .
C12 C13 H13A 119.3 . .
N2 C14 N3 111.5(4) . .
N2 C14 H14A 124.3 . .
N3 C14 H14A 124.3 . .
N1 C15 N3 110.4(4) . .
N1 C15 H15A 124.8 . .
N3 C15 H15A 124.8 . .
N4 C16 N6 110.7(5) . .
N4 C16 H16A 124.7 . .
N6 C16 H16A 124.7 . .
N5 C17 N6 110.9(5) . .
N5 C17 H17A 124.5 . .
N6 C17 H17A 124.5 . .
C28 C18 C20 112.5(4) . .
C28 C18 C24 108.0(4) . .
C20 C18 C24 109.0(4) . .
C28 C18 C19 110.1(4) . .
C20 C18 C19 108.5(4) . .
C24 C18 C19 108.6(4) . .
C18 C19 C21 109.9(4) . .
C18 C19 H19A 109.7 . .
C21 C19 H19A 109.7 . .
C18 C19 H19B 109.7 . .
C21 C19 H19B 109.7 . .
H19A C19 H19B 108.2 . .
C18 C20 C23 110.1(4) . .
C18 C20 H20A 109.6 . .
C23 C20 H20A 109.6 . .
C18 C20 H20B 109.6 . .
C23 C20 H20B 109.6 . .
H20A C20 H20B 108.2 . .
C29 C21 C22 107.3(4) . .
C29 C21 C27 113.2(4) . .
C22 C21 C27 108.5(4) . .
C29 C21 C19 109.9(4) . .
C22 C21 C19 109.3(4) . .
C27 C21 C19 108.5(4) . .
C23 C22 C21 110.2(4) . .
C23 C22 H22A 109.6 . .
C21 C22 H22A 109.6 . .
C23 C22 H22B 109.6 . .
C21 C22 H22B 109.6 . .
H22A C22 H22B 108.1 . .
C22 C23 C26 110.3(5) . .
C22 C23 C20 108.4(5) . .
C26 C23 C20 110.5(5) . .
C22 C23 H23A 109.2 . .
C26 C23 H23A 109.2 . .
C20 C23 H23A 109.2 . .
C25 C24 C18 110.1(4) . .
C25 C24 H24A 109.6 . .
C18 C24 H24A 109.6 . .
C25 C24 H24B 109.6 . .
C18 C24 H24B 109.6 . .
H24A C24 H24B 108.2 . .
C26 C25 C27 109.7(5) . .
C26 C25 C24 109.5(5) . .
C27 C25 C24 109.4(4) . .
C26 C25 H25A 109.4 . .
C27 C25 H25A 109.4 . .
C24 C25 H25A 109.4 . .
C25 C26 C23 109.4(5) . .
C25 C26 H26A 109.8 . .
C23 C26 H26A 109.8 . .
C25 C26 H26B 109.8 . .
C23 C26 H26B 109.8 . .
H26A C26 H26B 108.2 . .
C25 C27 C21 110.5(4) . .
C25 C27 H27A 109.6 . .
C21 C27 H27A 109.6 . .
C25 C27 H27B 109.6 . .
C21 C27 H27B 109.6 . .
H27A C27 H27B 108.1 . .
O1 C28 O2 121.3(4) . .
O1 C28 C18 120.0(5) . .
O2 C28 C18 118.7(4) . .
O3 C29 O4 119.2(5) . .
O3 C29 C21 121.1(5) . .
O4 C29 C21 119.7(5) . .

loop_
_geom_bond_atom_site_label_1
_geom_bond_atom_site_label_2
_geom_bond_distance
_geom_bond_site_symmetry_2
Zn1 O2 2.002(3) .
Zn1 N1 2.040(4) .
Zn1 N4 2.071(4) 1_554
Zn1 O3 2.164(4) 1_655
Zn1 O4 2.223(5) 1_655
O1 C28 1.240(6) .
O2 C28 1.273(6) .
O3 C29 1.235(7) .
O3 Zn1 2.164(4) 1_455
O4 C29 1.268(6) .
O4 Zn1 2.223(5) 1_455
O5 H1W 0.893(19) .
O5 H2W 0.899(19) .
O6 H3W 0.89(2) .
O6 H4W 0.89(2) .
O7 O9 1.20(2) .
O8 O8 1.54(2) 2_666
O8 O9 1.74(3) .
N1 C15 1.303(6) .
N1 N2 1.376(5) .
N2 C14 1.298(6) .
N3 C15 1.343(6) .
N3 C14 1.364(6) .
N3 C5 1.443(6) .
N4 C16 1.316(6) .
N4 N5 1.398(6) .
N4 Zn1 2.071(4) 1_556
N5 C17 1.309(6) .
N6 C16 1.340(6) .
N6 C17 1.371(6) .
N6 C11 1.439(5) .
C1 C8 1.523(6) .
C1 C2 1.524(6) .
C1 H1A 0.9700 .
C1 H1B 0.9700 .
C2 C7 1.376(7) .
C2 C3 1.381(7) .
C3 C4 1.380(7) .
C3 H3A 0.9300 .
C4 C5 1.367(7) .
C4 H4A 0.9300 .
C5 C6 1.371(7) .
C6 C7 1.389(7) .
C6 H6A 0.9300 .
C7 H7A 0.9300 .
C8 C13 1.380(7) .
C8 C9 1.386(7) .
C9 C10 1.380(6) .
C9 H9A 0.9300 .
C10 C11 1.379(7) .
C10 H10A 0.9300 .
C11 C12 1.377(7) .
C12 C13 1.389(6) .
C12 H12A 0.9300 .
C13 H13A 0.9300 .
C14 H14A 0.9300 .
C15 H15A 0.9300 .
C16 H16A 0.9300 .
C17 H17A 0.9300 .
C18 C28 1.523(6) .
C18 C20 1.531(7) .
C18 C24 1.541(6) .
C18 C19 1.545(6) .
C19 C21 1.546(6) .
C19 H19A 0.9700 .
C19 H19B 0.9700 .
C20 C23 1.534(7) .
C20 H20A 0.9700 .
C20 H20B 0.9700 .
C21 C29 1.521(7) .
C21 C22 1.532(7) .
C21 C27 1.534(7) .
C22 C23 1.512(8) .
C22 H22A 0.9700 .
C22 H22B 0.9700 .
C23 C26 1.517(8) .
C23 H23A 0.9800 .
C24 C25 1.534(7) .
C24 H24A 0.9700 .
C24 H24B 0.9700 .
C25 C26 1.513(8) .
C25 C27 1.518(8) .
C25 H25A 0.9800 .
C26 H26A 0.9700 .
C26 H26B 0.9700 .
C27 H27A 0.9700 .
C27 H27B 0.9700 .

loop_
_geom_hbond_atom_site_label_D
_geom_hbond_atom_site_label_H
_geom_hbond_atom_site_label_A
_geom_hbond_distance_DH
_geom_hbond_distance_HA
_geom_hbond_distance_DA
_geom_hbond_angle_DHA
_geom_hbond_site_symmetry_A
O5 H1W O2 0.893(19) 1.91(2) 2.783(5) 165(5) .
O5 H2W O6 0.899(19) 1.93(2) 2.820(6) 171(6) 2_565
O6 H3W O5 0.89(2) 2.08(3) 2.953(7) 166(7) .
O6 H4W O4 0.89(2) 1.90(3) 2.779(6) 167(6) 1_655

loop_
_geom_torsion_atom_site_label_1
_geom_torsion_atom_site_label_2
_geom_torsion_atom_site_label_3
_geom_torsion_atom_site_label_4
_geom_torsion
_geom_torsion_site_symmetry_1
N1 Zn1 O2 C28 78.6(3) .
N4 Zn1 O2 C28 -170.9(3) 1_554
O3 Zn1 O2 C28 -37.6(4) 1_655
O4 Zn1 O2 C28 -80.3(3) 1_655
C29 Zn1 O2 C28 -64.4(3) 1_655
O8 O8 O9 O7 -7(3) 2_666
O2 Zn1 N1 C15 -151.3(4) .
N4 Zn1 N1 C15 99.9(5) 1_554
O3 Zn1 N1 C15 -1.3(5) 1_655
O4 Zn1 N1 C15 -16.3(6) 1_655
C29 Zn1 N1 C15 -6.8(5) 1_655
C28 Zn1 N1 C15 -122.9(4) .
O2 Zn1 N1 N2 23.4(4) .
N4 Zn1 N1 N2 -85.4(4) 1_554
O3 Zn1 N1 N2 173.4(4) 1_655
O4 Zn1 N1 N2 158.4(4) 1_655
C29 Zn1 N1 N2 167.8(4) 1_655
C28 Zn1 N1 N2 51.8(4) .
C15 N1 N2 C14 -1.1(6) .
Zn1 N1 N2 C14 -176.8(4) .
C16 N4 N5 C17 -0.4(5) .
Zn1 N4 N5 C17 -173.1(3) 1_556
C8 C1 C2 C7 79.9(6) .
C8 C1 C2 C3 -100.6(6) .
C7 C2 C3 C4 0.6(8) .
C1 C2 C3 C4 -178.8(5) .
C2 C3 C4 C5 -2.1(8) .
C3 C4 C5 C6 2.3(8) .
C3 C4 C5 N3 -177.3(5) .
C15 N3 C5 C4 -128.2(6) .
C14 N3 C5 C4 52.7(7) .
C15 N3 C5 C6 52.2(7) .
C14 N3 C5 C6 -126.9(6) .
C4 C5 C6 C7 -1.1(8) .
N3 C5 C6 C7 178.5(4) .
C3 C2 C7 C6 0.6(8) .
C1 C2 C7 C6 -180.0(4) .
C5 C6 C7 C2 -0.4(8) .
C2 C1 C8 C13 -101.7(6) .
C2 C1 C8 C9 79.0(6) .
C13 C8 C9 C10 -0.6(7) .
C1 C8 C9 C10 178.8(4) .
C8 C9 C10 C11 -1.8(7) .
C9 C10 C11 C12 2.5(7) .
C9 C10 C11 N6 -176.0(4) .
C16 N6 C11 C12 28.3(6) .
C17 N6 C11 C12 -147.4(5) .
C16 N6 C11 C10 -153.2(5) .
C17 N6 C11 C10 31.2(7) .
C10 C11 C12 C13 -1.0(7) .
N6 C11 C12 C13 177.5(4) .
C9 C8 C13 C12 2.2(7) .
C1 C8 C13 C12 -177.1(4) .
C11 C12 C13 C8 -1.4(7) .
N1 N2 C14 N3 0.7(6) .
C15 N3 C14 N2 -0.1(6) .
C5 N3 C14 N2 179.2(5) .
N2 N1 C15 N3 1.1(6) .
Zn1 N1 C15 N3 176.3(3) .
C14 N3 C15 N1 -0.6(6) .
C5 N3 C15 N1 -179.9(5) .
N5 N4 C16 N6 -0.2(5) .
Zn1 N4 C16 N6 172.3(3) 1_556
C17 N6 C16 N4 0.7(5) .
C11 N6 C16 N4 -175.8(4) .
N4 N5 C17 N6 0.8(5) .
C16 N6 C17 N5 -0.9(5) .
C11 N6 C17 N5 175.5(4) .
C28 C18 C19 C21 -177.9(4) .
C20 C18 C19 C21 58.5(5) .
C24 C18 C19 C21 -59.8(5) .
C28 C18 C20 C23 177.3(4) .
C24 C18 C20 C23 57.4(5) .
C19 C18 C20 C23 -60.6(5) .
C18 C19 C21 C29 -175.7(4) .
C18 C19 C21 C22 -58.2(5) .
C18 C19 C21 C27 60.0(5) .
C29 C21 C22 C23 179.1(5) .
C27 C21 C22 C23 -58.2(5) .
C19 C21 C22 C23 60.0(6) .
C21 C22 C23 C26 59.7(6) .
C21 C22 C23 C20 -61.4(6) .
C18 C20 C23 C22 62.1(6) .
C18 C20 C23 C26 -58.8(6) .
C28 C18 C24 C25 178.9(4) .
C20 C18 C24 C25 -58.5(5) .
C19 C18 C24 C25 59.5(5) .
C18 C24 C25 C26 60.4(6) .
C18 C24 C25 C27 -59.9(6) .
C27 C25 C26 C23 59.6(6) .
C24 C25 C26 C23 -60.5(6) .
C22 C23 C26 C25 -59.9(6) .
C20 C23 C26 C25 60.0(6) .
C26 C25 C27 C21 -59.8(6) .
C24 C25 C27 C21 60.3(6) .
C29 C21 C27 C25 177.5(4) .
C22 C21 C27 C25 58.5(5) .
C19 C21 C27 C25 -60.2(6) .
Zn1 O2 C28 O1 -2.9(5) .
Zn1 O2 C28 C18 176.5(3) .
C20 C18 C28 O1 -8.5(6) .
C24 C18 C28 O1 111.9(5) .
C19 C18 C28 O1 -129.7(5) .
C20 C18 C28 O2 172.1(4) .
C24 C18 C28 O2 -67.5(5) .
C19 C18 C28 O2 50.9(5) .
C20 C18 C28 Zn1 -175.3(13) .
C24 C18 C28 Zn1 -54.9(16) .
C19 C18 C28 Zn1 63.5(16) .
O2 Zn1 C28 O1 177.4(5) .
N1 Zn1 C28 O1 70.6(3) .
N4 Zn1 C28 O1 -170.7(3) 1_554
O3 Zn1 C28 O1 -25.9(3) 1_655
O4 Zn1 C28 O1 -80.5(3) 1_655
C29 Zn1 C28 O1 -54.7(3) 1_655
N1 Zn1 C28 O2 -106.7(3) .
N4 Zn1 C28 O2 11.9(4) 1_554
O3 Zn1 C28 O2 156.7(3) 1_655
O4 Zn1 C28 O2 102.2(3) 1_655
C29 Zn1 C28 O2 127.9(3) 1_655
O2 Zn1 C28 C18 -14.6(14) .
N1 Zn1 C28 C18 -121.4(15) .
N4 Zn1 C28 C18 -2.7(16) 1_554
O3 Zn1 C28 C18 142.1(15) 1_655
O4 Zn1 C28 C18 87.6(15) 1_655
C29 Zn1 C28 C18 113.3(15) 1_655
Zn1 O3 C29 O4 -2.0(5) 1_455
Zn1 O3 C29 C21 175.5(4) 1_455
Zn1 O4 C29 O3 2.0(5) 1_455
Zn1 O4 C29 C21 -175.6(4) 1_455
C22 C21 C29 O3 -71.3(6) .
C27 C21 C29 O3 169.0(5) .
C19 C21 C29 O3 47.5(6) .
C22 C21 C29 O4 106.2(5) .
C27 C21 C29 O4 -13.5(7) .
C19 C21 C29 O4 -135.0(5) .
